data_7210936
loop_
_publ_author_name
'Yu, Fan'
'Zhang, Yu-Min'
'Guo, Yan-Hua'
'Li, Ai-Hua'
'Yu, Guo-Xian'
'Li, Bao'

_publ_section_title
;
 Various crystal structures based on
 4,4&#x2032;-(diethynylanthracene-9,10-diyl) dibenzoic acid: from 0D dimer
 to 3D net framework
;
_journal_issue 41
_journal_name_full CrystEngComm
_journal_page_first 8273
_journal_paper_doi 10.1039/c3ce41000e
_journal_volume 15
_journal_year 2013
_chemical_formula_sum 'C70 H66 Co2 N2 O20'
_chemical_formula_weight 1373.16
_chemical_name_systematic
; 
 ? 
;
_space_group_IT_number 14
_symmetry_cell_setting monoclinic
_symmetry_space_group_name_Hall '-P 2ybc'
_symmetry_space_group_name_H-M 'P 1 21/c 1'
_atom_sites_solution_hydrogens geom
_atom_sites_solution_primary direct
_atom_sites_solution_secondary difmap
_audit_creation_method SHELXL-97
_cell_angle_alpha 90.00
_cell_angle_beta 112.94(3)
_cell_angle_gamma 90.00
_cell_formula_units_Z 2
_cell_length_a 24.117(5)
_cell_length_b 7.1088(14)
_cell_length_c 19.077(4)
_cell_measurement_temperature 293(2)
_cell_volume 3012.0(13)
_computing_cell_refinement SMART
_computing_data_collection SMART
_computing_data_reduction SAINT-Plus
_computing_structure_refinement 'SHELXL-97 (Sheldrick, 1997)'
_computing_structure_solution 'SHELXS-97 (Sheldrick, 1990)'
_diffrn_ambient_temperature 293(2)
_diffrn_measured_fraction_theta_full 0.998
_diffrn_measured_fraction_theta_max 0.998
_diffrn_measurement_device_type 'Brucker SMART APEX'
_diffrn_measurement_method '\w scan'
_diffrn_radiation_monochromator graphite
_diffrn_radiation_source 'fine-focus sealed tube'
_diffrn_radiation_type MoK\a
_diffrn_radiation_wavelength 0.71073
_diffrn_reflns_av_R_equivalents 0.2059
_diffrn_reflns_av_sigmaI/netI 0.1552
_diffrn_reflns_limit_h_max 29
_diffrn_reflns_limit_h_min -29
_diffrn_reflns_limit_k_max 8
_diffrn_reflns_limit_k_min -8
_diffrn_reflns_limit_l_max 23
_diffrn_reflns_limit_l_min -23
_diffrn_reflns_number 25038
_diffrn_reflns_theta_full 25.99
_diffrn_reflns_theta_max 25.99
_diffrn_reflns_theta_min 3.09
_exptl_absorpt_coefficient_mu 0.634
_exptl_absorpt_correction_T_max 0.8464
_exptl_absorpt_correction_T_min 0.7241
_exptl_absorpt_correction_type multi-scan
_exptl_absorpt_process_details SADABS
_exptl_crystal_colour red
_exptl_crystal_density_diffrn 1.492
_exptl_crystal_density_method 'not measured'
_exptl_crystal_description block
_exptl_crystal_F_000 1388
_exptl_crystal_size_max 0.30
_exptl_crystal_size_mid 0.15
_exptl_crystal_size_min 0.15
_refine_diff_density_max 0.738
_refine_diff_density_min -1.012
_refine_diff_density_rms 0.126
_refine_ls_extinction_method none
_refine_ls_goodness_of_fit_ref 1.047
_refine_ls_hydrogen_treatment constr
_refine_ls_matrix_type full
_refine_ls_number_parameters 424
_refine_ls_number_reflns 5905
_refine_ls_number_restraints 0
_refine_ls_restrained_S_all 1.047
_refine_ls_R_factor_all 0.1658
_refine_ls_R_factor_gt 0.0847
_refine_ls_shift/su_max 0.000
_refine_ls_shift/su_mean 0.000
_refine_ls_structure_factor_coef Fsqd
_refine_ls_weighting_details 'calc w=1/[\s^2^(Fo^2^)+(0.0927P)^2^+1.5818P] where P=(Fo^2^+2Fc^2^)/3'
_refine_ls_weighting_scheme calc
_refine_ls_wR_factor_gt 0.1764
_refine_ls_wR_factor_ref 0.2243
_reflns_number_gt 3040
_reflns_number_total 5905
_reflns_threshold_expression >2sigma(I)
_cod_data_source_file c3ce41000e.txt
_cod_data_source_block compound1
_cod_original_cell_volume 3012.1(10)
_cod_original_sg_symbol_H-M P2(1)/c
_cod_database_code 7210936

loop_
_symmetry_equiv_pos_as_xyz
'x, y, z'
'-x, y+1/2, -z+1/2'
'-x, -y, -z'
'x, -y-1/2, z-1/2'

loop_
_atom_site_label
_atom_site_type_symbol
_atom_site_fract_x
_atom_site_fract_y
_atom_site_fract_z
_atom_site_U_iso_or_equiv
_atom_site_adp_type
_atom_site_occupancy
_atom_site_symmetry_multiplicity
_atom_site_calc_flag
_atom_site_refinement_flags
Co1 Co 1.52232(4) 1.07656(12) 0.08625(4) 0.0261(3) Uani 1 1 d .
O4W O 1.43226(18) 1.0763(6) 0.0637(2) 0.0309(10) Uani 1 1 d .
O1 O 1.60613(18) 1.0492(6) 0.0883(2) 0.0287(10) Uani 1 1 d .
O3W O 1.54537(18) 0.9685(6) 0.1963(2) 0.0297(10) Uani 1 1 d .
O4 O 2.4264(2) 1.6080(7) 0.0479(2) 0.0404(12) Uani 1 1 d .
O2 O 1.65577(19) 0.9861(7) 0.2107(2) 0.0400(12) Uani 1 1 d .
O2W O 1.50582(17) 0.8104(5) 0.0277(2) 0.0241(9) Uani 1 1 d .
O1W O 1.54537(19) 1.3429(6) 0.1302(2) 0.0336(11) Uani 1 1 d .
O3 O 2.40192(19) 1.4365(6) -0.0569(2) 0.0320(10) Uani 1 1 d .
C11 C 1.9692(3) 1.2344(8) 0.0114(3) 0.0255(14) Uani 1 1 d .
C10 C 1.9734(3) 1.1745(8) 0.0847(3) 0.0266(14) Uani 1 1 d .
C23 C 2.0285(3) 1.1388(8) 0.1425(3) 0.0260(14) Uani 1 1 d .
C2 C 1.7123(3) 1.0599(8) 0.1377(3) 0.0248(14) Uani 1 1 d .
C24 C 2.1337(3) 1.2550(9) 0.0460(3) 0.0295(15) Uani 1 1 d .
C7 C 1.7127(3) 1.1386(9) 0.0716(3) 0.0331(16) Uani 1 1 d .
H7A H 1.6766 1.1715 0.0325 0.040 Uiso 1 1 calc R
C29 C 2.3386(3) 1.4274(8) 0.0120(3) 0.0264(14) Uani 1 1 d .
C27 C 2.2372(3) 1.3185(9) -0.0401(3) 0.0302(15) Uani 1 1 d .
H27A H 2.2038 1.2799 -0.0823 0.036 Uiso 1 1 calc R
C5 C 1.8198(3) 1.1127(9) 0.1186(3) 0.0305(15) Uani 1 1 d .
C16 C 2.0231(3) 1.2576(8) -0.0008(3) 0.0254(14) Uani 1 1 d .
C17 C 2.0788(3) 1.2243(8) 0.0579(3) 0.0255(14) Uani 1 1 d .
C3 C 1.7658(3) 1.0072(9) 0.1938(3) 0.0307(15) Uani 1 1 d .
H3A H 1.7660 0.9541 0.2385 0.037 Uiso 1 1 calc R
C18 C 2.0825(3) 1.1625(9) 0.1294(3) 0.0267(14) Uani 1 1 d .
C28 C 2.2896(3) 1.3648(9) -0.0481(4) 0.0328(16) Uani 1 1 d .
H28A H 2.2916 1.3532 -0.0955 0.039 Uiso 1 1 calc R
C21 C 2.0880(3) 1.0354(10) 0.2699(4) 0.0422(18) Uani 1 1 d .
H21A H 2.0903 0.9945 0.3172 0.051 Uiso 1 1 calc R
C12 C 1.9138(3) 1.2700(9) -0.0479(3) 0.0310(15) Uani 1 1 d .
H12A H 1.8784 1.2530 -0.0402 0.037 Uiso 1 1 calc R
C26 C 2.2337(3) 1.3290(9) 0.0310(3) 0.0286(15) Uani 1 1 d .
C22 C 2.0343(3) 1.0731(9) 0.2152(3) 0.0343(16) Uani 1 1 d .
H22A H 1.9998 1.0558 0.2251 0.041 Uiso 1 1 calc R
C4 C 1.8191(3) 1.0318(10) 0.1849(3) 0.0350(17) Uani 1 1 d .
H4A H 1.8551 0.9944 0.2234 0.042 Uiso 1 1 calc R
C1 C 1.6545(3) 1.0276(9) 0.1466(3) 0.0283(15) Uani 1 1 d .
C6 C 1.7660(3) 1.1685(9) 0.0631(3) 0.0324(16) Uani 1 1 d .
H6A H 1.7657 1.2272 0.0194 0.039 Uiso 1 1 calc R
C20 C 2.1404(3) 1.0568(10) 0.2567(4) 0.0411(18) Uani 1 1 d .
H20A H 2.1774 1.0277 0.2949 0.049 Uiso 1 1 calc R
C32 C 2.3927(3) 1.4945(10) 0.0000(4) 0.0327(16) Uani 1 1 d .
C8 C 1.8752(3) 1.1351(9) 0.1075(4) 0.0326(15) Uani 1 1 d .
C19 C 2.1375(3) 1.1196(9) 0.1889(3) 0.0327(16) Uani 1 1 d .
H19A H 2.1731 1.1352 0.1813 0.039 Uiso 1 1 calc R
C15 C 2.0179(3) 1.3193(9) -0.0732(3) 0.0320(16) Uani 1 1 d .
H15A H 2.0526 1.3382 -0.0827 0.038 Uiso 1 1 calc R
C25 C 2.1785(3) 1.2846(9) 0.0395(3) 0.0324(15) Uani 1 1 d .
C9 C 1.9188(3) 1.1498(9) 0.0969(3) 0.0286(15) Uani 1 1 d .
C31 C 2.2838(3) 1.3904(10) 0.0911(4) 0.0359(17) Uani 1 1 d .
H31A H 2.2827 1.3980 0.1392 0.043 Uiso 1 1 calc R
C13 C 1.9113(3) 1.3285(9) -0.1161(4) 0.0358(16) Uani 1 1 d .
H13A H 1.8743 1.3539 -0.1550 0.043 Uiso 1 1 calc R
C30 C 2.3352(3) 1.4404(10) 0.0819(3) 0.0364(17) Uani 1 1 d .
H30A H 2.3682 1.4837 0.1234 0.044 Uiso 1 1 calc R
C14 C 1.9643(3) 1.3510(9) -0.1284(4) 0.0374(17) Uani 1 1 d .
H14A H 1.9620 1.3888 -0.1761 0.045 Uiso 1 1 calc R
O5W O 1.4940(2) 0.6239(7) 0.1952(2) 0.0430(12) Uani 1 1 d .
N1 N 1.6869(3) 1.4488(10) 0.2985(4) 0.0609(19) Uani 1 1 d .
O5 O 1.6277(4) 1.4270(11) 0.3616(5) 0.112(3) Uani 1 1 d .
C35 C 1.6399(5) 1.4811(14) 0.3131(6) 0.079(3) Uani 1 1 d .
H35A H 1.6115 1.5606 0.2788 0.094 Uiso 1 1 calc R
C34 C 1.6894(4) 1.5250(14) 0.2323(5) 0.074(3) Uani 1 1 d .
H34A H 1.6534 1.5958 0.2056 0.111 Uiso 1 1 calc R
H34B H 1.6928 1.4252 0.2003 0.111 Uiso 1 1 calc R
H34C H 1.7238 1.6063 0.2456 0.111 Uiso 1 1 calc R
C33 C 1.7367(5) 1.3368(15) 0.3471(5) 0.090(3) Uani 1 1 d .
H33A H 1.7289 1.2938 0.3901 0.135 Uiso 1 1 calc R
H33B H 1.7727 1.4114 0.3646 0.135 Uiso 1 1 calc R
H33C H 1.7418 1.2304 0.3192 0.135 Uiso 1 1 calc R

loop_
_atom_site_aniso_label
_atom_site_aniso_U_11
_atom_site_aniso_U_22
_atom_site_aniso_U_33
_atom_site_aniso_U_23
_atom_site_aniso_U_13
_atom_site_aniso_U_12
Co1 0.0209(5) 0.0324(5) 0.0256(4) 0.0014(4) 0.0098(4) 0.0000(4)
O4W 0.024(2) 0.035(3) 0.038(2) 0.002(2) 0.017(2) 0.001(2)
O1 0.020(2) 0.042(3) 0.026(2) 0.0023(19) 0.0096(19) 0.001(2)
O3W 0.026(2) 0.039(3) 0.023(2) -0.0006(19) 0.0091(19) 0.001(2)
O4 0.028(3) 0.062(3) 0.033(2) -0.004(2) 0.014(2) -0.017(2)
O2 0.026(3) 0.064(3) 0.029(2) 0.007(2) 0.009(2) -0.006(2)
O2W 0.018(2) 0.027(2) 0.027(2) 0.0003(18) 0.0078(18) -0.0037(19)
O1W 0.036(3) 0.029(3) 0.039(3) -0.002(2) 0.018(2) -0.003(2)
O3 0.030(3) 0.038(3) 0.035(2) 0.001(2) 0.020(2) -0.001(2)
C11 0.025(4) 0.022(3) 0.033(3) -0.002(3) 0.016(3) -0.001(3)
C10 0.025(4) 0.023(4) 0.036(3) -0.004(3) 0.016(3) -0.003(3)
C23 0.027(4) 0.022(3) 0.027(3) -0.002(3) 0.009(3) -0.001(3)
C2 0.023(3) 0.026(4) 0.024(3) 0.001(3) 0.009(3) 0.000(3)
C24 0.023(4) 0.028(4) 0.035(4) 0.003(3) 0.009(3) 0.004(3)
C7 0.024(4) 0.041(4) 0.033(3) 0.004(3) 0.010(3) 0.006(3)
C29 0.021(3) 0.026(4) 0.033(3) 0.002(3) 0.012(3) -0.002(3)
C27 0.021(4) 0.037(4) 0.031(3) -0.004(3) 0.009(3) -0.003(3)
C5 0.026(4) 0.032(4) 0.039(4) -0.004(3) 0.019(3) -0.005(3)
C16 0.033(4) 0.014(3) 0.030(3) 0.000(3) 0.013(3) 0.000(3)
C17 0.023(4) 0.021(3) 0.034(3) 0.003(3) 0.014(3) -0.002(3)
C3 0.027(4) 0.038(4) 0.030(3) -0.001(3) 0.015(3) -0.003(3)
C18 0.021(4) 0.027(4) 0.031(3) 0.003(3) 0.009(3) 0.001(3)
C28 0.038(4) 0.033(4) 0.034(3) 0.001(3) 0.020(3) -0.002(3)
C21 0.046(5) 0.050(5) 0.030(4) 0.000(3) 0.014(4) -0.006(4)
C12 0.025(4) 0.026(4) 0.037(4) -0.004(3) 0.006(3) -0.003(3)
C26 0.027(4) 0.027(4) 0.039(4) -0.001(3) 0.019(3) -0.002(3)
C22 0.041(4) 0.036(4) 0.031(3) 0.003(3) 0.020(3) 0.000(3)
C4 0.025(4) 0.051(5) 0.026(3) -0.003(3) 0.008(3) -0.005(3)
C1 0.023(4) 0.030(4) 0.032(3) 0.000(3) 0.011(3) -0.006(3)
C6 0.028(4) 0.037(4) 0.035(4) 0.009(3) 0.015(3) -0.001(3)
C20 0.035(4) 0.046(5) 0.033(4) -0.006(3) 0.004(3) 0.007(4)
C32 0.022(4) 0.041(4) 0.033(4) 0.008(3) 0.009(3) 0.001(3)
C8 0.027(4) 0.032(4) 0.038(4) -0.001(3) 0.012(3) 0.003(3)
C19 0.025(4) 0.036(4) 0.036(4) -0.005(3) 0.011(3) -0.006(3)
C15 0.037(4) 0.028(4) 0.034(4) -0.003(3) 0.017(3) -0.004(3)
C25 0.035(4) 0.031(4) 0.030(3) 0.002(3) 0.011(3) 0.000(3)
C9 0.026(4) 0.030(4) 0.027(3) 0.001(3) 0.008(3) 0.011(3)
C31 0.030(4) 0.051(5) 0.030(3) 0.001(3) 0.016(3) -0.003(3)
C13 0.038(4) 0.026(4) 0.034(4) 0.002(3) 0.004(3) 0.003(3)
C30 0.025(4) 0.054(5) 0.031(3) -0.003(3) 0.011(3) -0.010(3)
C14 0.043(5) 0.035(4) 0.036(4) -0.001(3) 0.016(4) -0.006(4)
O5W 0.039(3) 0.055(3) 0.036(3) 0.005(2) 0.016(2) -0.007(3)
N1 0.046(5) 0.068(5) 0.069(5) -0.012(4) 0.022(4) -0.002(4)
O5 0.118(7) 0.127(7) 0.134(7) -0.040(5) 0.097(6) -0.030(5)
C35 0.078(8) 0.074(7) 0.091(8) -0.006(6) 0.041(7) -0.017(6)
C34 0.070(7) 0.086(7) 0.057(5) 0.004(5) 0.015(5) -0.006(6)
C33 0.084(8) 0.097(8) 0.076(7) 0.026(6) 0.018(6) 0.006(7)

loop_
_atom_type_symbol
_atom_type_description
_atom_type_scat_dispersion_real
_atom_type_scat_dispersion_imag
_atom_type_scat_source
C C 0.0033 0.0016 'International Tables Vol C Tables 4.2.6.8 and 6.1.1.4'
H H 0.0000 0.0000 'International Tables Vol C Tables 4.2.6.8 and 6.1.1.4'
O O 0.0106 0.0060 'International Tables Vol C Tables 4.2.6.8 and 6.1.1.4'
Co Co 0.3494 0.9721 'International Tables Vol C Tables 4.2.6.8 and 6.1.1.4'
N N 0.0061 0.0033 'International Tables Vol C Tables 4.2.6.8 and 6.1.1.4'

loop_
_geom_angle_atom_site_label_1
_geom_angle_atom_site_label_2
_geom_angle_atom_site_label_3
_geom_angle
_geom_angle_site_symmetry_3
O1 Co1 O4W 168.42(16) .
O1 Co1 O1W 88.35(17) .
O4W Co1 O1W 100.53(17) .
O1 Co1 O3W 94.18(16) .
O4W Co1 O3W 93.20(16) .
O1W Co1 O3W 90.27(16) .
O1 Co1 O2W 84.63(16) .
O4W Co1 O2W 85.63(15) .
O1W Co1 O2W 170.28(14) .
O3W Co1 O2W 96.93(15) .
O1 Co1 O2W 88.54(15) 3_875
O4W Co1 O2W 84.11(15) 3_875
O1W Co1 O2W 89.83(16) 3_875
O3W Co1 O2W 177.28(15) 3_875
O2W Co1 O2W 83.28(16) 3_875
C1 O1 Co1 126.9(3) .
Co1 O2W Co1 96.72(16) 3_875
C12 C11 C16 119.6(5) .
C12 C11 C10 122.0(5) .
C16 C11 C10 118.4(5) .
C23 C10 C11 121.2(5) .
C23 C10 C9 120.3(5) .
C11 C10 C9 118.4(6) .
C10 C23 C22 122.7(6) .
C10 C23 C18 119.8(5) .
C22 C23 C18 117.4(6) .
C3 C2 C7 118.9(6) .
C3 C2 C1 120.6(5) .
C7 C2 C1 120.5(5) .
C25 C24 C17 176.9(7) .
C6 C7 C2 120.7(6) .
C6 C7 H7A 119.7 .
C2 C7 H7A 119.7 .
C28 C29 C30 118.5(5) .
C28 C29 C32 120.2(5) .
C30 C29 C32 121.1(6) .
C28 C27 C26 120.2(6) .
C28 C27 H27A 119.9 .
C26 C27 H27A 119.9 .
C6 C5 C4 118.4(6) .
C6 C5 C8 120.5(5) .
C4 C5 C8 121.1(6) .
C17 C16 C15 122.0(5) .
C17 C16 C11 120.4(5) .
C15 C16 C11 117.5(6) .
C16 C17 C18 120.8(5) .
C16 C17 C24 120.2(5) .
C18 C17 C24 119.0(5) .
C2 C3 C4 120.8(6) .
C2 C3 H3A 119.6 .
C4 C3 H3A 119.6 .
C17 C18 C19 122.5(5) .
C17 C18 C23 119.3(5) .
C19 C18 C23 118.1(5) .
C29 C28 C27 121.5(6) .
C29 C28 H28A 119.2 .
C27 C28 H28A 119.2 .
C22 C21 C20 120.7(6) .
C22 C21 H21A 119.6 .
C20 C21 H21A 119.6 .
C13 C12 C11 120.5(6) .
C13 C12 H12A 119.7 .
C11 C12 H12A 119.7 .
C31 C26 C27 117.6(5) .
C31 C26 C25 121.9(5) .
C27 C26 C25 120.5(6) .
C21 C22 C23 121.7(6) .
C21 C22 H22A 119.1 .
C23 C22 H22A 119.1 .
C3 C4 C5 120.4(6) .
C3 C4 H4A 119.8 .
C5 C4 H4A 119.8 .
O2 C1 O1 123.4(5) .
O2 C1 C2 118.9(5) .
O1 C1 C2 117.7(5) .
C7 C6 C5 120.8(5) .
C7 C6 H6A 119.6 .
C5 C6 H6A 119.6 .
C19 C20 C21 120.1(7) .
C19 C20 H20A 120.0 .
C21 C20 H20A 120.0 .
O4 C32 O3 123.9(6) .
O4 C32 C29 117.0(5) .
O3 C32 C29 119.2(6) .
C9 C8 C5 178.0(7) .
C20 C19 C18 121.9(6) .
C20 C19 H19A 119.0 .
C18 C19 H19A 119.0 .
C14 C15 C16 121.0(6) .
C14 C15 H15A 119.5 .
C16 C15 H15A 119.5 .
C24 C25 C26 177.8(7) .
C8 C9 C10 178.0(7) .
C30 C31 C26 121.5(6) .
C30 C31 H31A 119.2 .
C26 C31 H31A 119.2 .
C12 C13 C14 120.0(6) .
C12 C13 H13A 120.0 .
C14 C13 H13A 120.0 .
C31 C30 C29 120.7(6) .
C31 C30 H30A 119.7 .
C29 C30 H30A 119.7 .
C15 C14 C13 121.3(6) .
C15 C14 H14A 119.4 .
C13 C14 H14A 119.4 .
C35 N1 C34 118.6(9) .
C35 N1 C33 122.9(8) .
C34 N1 C33 118.5(7) .
O5 C35 N1 129.9(12) .
O5 C35 H35A 115.1 .
N1 C35 H35A 115.1 .
N1 C34 H34A 109.5 .
N1 C34 H34B 109.5 .
H34A C34 H34B 109.5 .
N1 C34 H34C 109.5 .
H34A C34 H34C 109.5 .
H34B C34 H34C 109.5 .
N1 C33 H33A 109.5 .
N1 C33 H33B 109.5 .
H33A C33 H33B 109.5 .
N1 C33 H33C 109.5 .
H33A C33 H33C 109.5 .
H33B C33 H33C 109.5 .

loop_
_geom_bond_atom_site_label_1
_geom_bond_atom_site_label_2
_geom_bond_distance
_geom_bond_site_symmetry_2
Co1 O1 2.016(4) .
Co1 O4W 2.043(4) .
Co1 O1W 2.058(4) .
Co1 O3W 2.097(4) .
Co1 O2W 2.154(4) .
Co1 O2W 2.164(4) 3_875
O1 C1 1.269(7) .
O4 C32 1.252(8) .
O2 C1 1.246(7) .
O2W Co1 2.164(4) 3_875
O3 C32 1.259(7) .
C11 C12 1.397(8) .
C11 C16 1.417(8) .
C11 C10 1.425(8) .
C10 C23 1.379(8) .
C10 C9 1.435(8) .
C23 C22 1.418(8) .
C23 C18 1.430(8) .
C2 C3 1.369(8) .
C2 C7 1.384(8) .
C2 C1 1.485(8) .
C24 C25 1.156(8) .
C24 C17 1.445(8) .
C7 C6 1.371(8) .
C7 H7A 0.9300 .
C29 C28 1.362(9) .
C29 C30 1.371(8) .
C29 C32 1.487(8) .
C27 C28 1.369(8) .
C27 C26 1.395(8) .
C27 H27A 0.9300 .
C5 C6 1.374(9) .
C5 C4 1.396(8) .
C5 C8 1.440(8) .
C16 C17 1.393(8) .
C16 C15 1.409(8) .
C17 C18 1.401(8) .
C3 C4 1.373(8) .
C3 H3A 0.9300 .
C18 C19 1.404(8) .
C28 H28A 0.9300 .
C21 C22 1.336(9) .
C21 C20 1.389(9) .
C21 H21A 0.9300 .
C12 C13 1.344(8) .
C12 H12A 0.9300 .
C26 C31 1.373(9) .
C26 C25 1.436(8) .
C22 H22A 0.9300 .
C4 H4A 0.9300 .
C6 H6A 0.9300 .
C20 C19 1.345(8) .
C20 H20A 0.9300 .
C8 C9 1.152(8) .
C19 H19A 0.9300 .
C15 C14 1.331(9) .
C15 H15A 0.9300 .
C31 C30 1.365(8) .
C31 H31A 0.9300 .
C13 C14 1.395(9) .
C13 H13A 0.9300 .
C30 H30A 0.9300 .
C14 H14A 0.9300 .
N1 C35 1.289(11) .
N1 C34 1.396(10) .
N1 C33 1.439(11) .
O5 C35 1.142(10) .
C35 H35A 0.9300 .
C34 H34A 0.9600 .
C34 H34B 0.9600 .
C34 H34C 0.9600 .
C33 H33A 0.9600 .
C33 H33B 0.9600 .
C33 H33C 0.9600 .

loop_
_geom_torsion_atom_site_label_1
_geom_torsion_atom_site_label_2
_geom_torsion_atom_site_label_3
_geom_torsion_atom_site_label_4
_geom_torsion
_geom_torsion_site_symmetry_1
_geom_torsion_site_symmetry_4
O4W Co1 O1 C1 -147.0(7) . .
O1W Co1 O1 C1 72.6(5) . .
O3W Co1 O1 C1 -17.5(5) . .
O2W Co1 O1 C1 -114.1(5) . .
O2W Co1 O1 C1 162.5(5) 3_875 .
O1 Co1 O2W Co1 -89.16(16) . 3_875
O4W Co1 O2W Co1 84.57(16) . 3_875
O1W Co1 O2W Co1 -45.2(10) . 3_875
O3W Co1 O2W Co1 177.26(15) . 3_875
O2W Co1 O2W Co1 0.000(2) 3_875 3_875
C12 C11 C10 C23 179.6(6) . .
C16 C11 C10 C23 -0.3(9) . .
C12 C11 C10 C9 0.3(9) . .
C16 C11 C10 C9 -179.6(5) . .
C11 C10 C23 C22 -177.9(6) . .
C9 C10 C23 C22 1.4(9) . .
C11 C10 C23 C18 0.2(9) . .
C9 C10 C23 C18 179.5(5) . .
C3 C2 C7 C6 -1.9(10) . .
C1 C2 C7 C6 -180.0(6) . .
C12 C11 C16 C17 179.5(6) . .
C10 C11 C16 C17 -0.7(9) . .
C12 C11 C16 C15 1.0(8) . .
C10 C11 C16 C15 -179.2(5) . .
C15 C16 C17 C18 -179.8(6) . .
C11 C16 C17 C18 1.8(9) . .
C15 C16 C17 C24 0.8(9) . .
C11 C16 C17 C24 -177.7(5) . .
C25 C24 C17 C16 128(13) . .
C25 C24 C17 C18 -51(13) . .
C7 C2 C3 C4 0.0(10) . .
C1 C2 C3 C4 178.1(6) . .
C16 C17 C18 C19 177.2(6) . .
C24 C17 C18 C19 -3.4(9) . .
C16 C17 C18 C23 -1.9(9) . .
C24 C17 C18 C23 177.6(5) . .
C10 C23 C18 C17 0.9(9) . .
C22 C23 C18 C17 179.0(6) . .
C10 C23 C18 C19 -178.2(6) . .
C22 C23 C18 C19 -0.1(9) . .
C30 C29 C28 C27 1.2(10) . .
C32 C29 C28 C27 -173.9(6) . .
C26 C27 C28 C29 -2.1(10) . .
C16 C11 C12 C13 -0.9(9) . .
C10 C11 C12 C13 179.2(6) . .
C28 C27 C26 C31 1.3(10) . .
C28 C27 C26 C25 178.6(6) . .
C20 C21 C22 C23 -1.0(11) . .
C10 C23 C22 C21 178.5(7) . .
C18 C23 C22 C21 0.4(9) . .
C2 C3 C4 C5 0.5(10) . .
C6 C5 C4 C3 0.7(10) . .
C8 C5 C4 C3 -178.4(6) . .
Co1 O1 C1 O2 13.6(9) . .
Co1 O1 C1 C2 -164.4(4) . .
C3 C2 C1 O2 13.6(9) . .
C7 C2 C1 O2 -168.3(6) . .
C3 C2 C1 O1 -168.3(6) . .
C7 C2 C1 O1 9.8(9) . .
C2 C7 C6 C5 3.2(10) . .
C4 C5 C6 C7 -2.5(10) . .
C8 C5 C6 C7 176.6(6) . .
C22 C21 C20 C19 1.3(11) . .
C28 C29 C32 O4 155.4(6) . .
C30 C29 C32 O4 -19.5(9) . .
C28 C29 C32 O3 -24.1(9) . .
C30 C29 C32 O3 160.9(6) . .
C6 C5 C8 C9 -59(22) . .
C4 C5 C8 C9 120(22) . .
C21 C20 C19 C18 -1.0(10) . .
C17 C18 C19 C20 -178.7(6) . .
C23 C18 C19 C20 0.4(10) . .
C17 C16 C15 C14 -179.7(6) . .
C11 C16 C15 C14 -1.3(9) . .
C17 C24 C25 C26 -62(25) . .
C31 C26 C25 C24 83(17) . .
C27 C26 C25 C24 -95(17) . .
C5 C8 C9 C10 146(18) . .
C23 C10 C9 C8 86(20) . .
C11 C10 C9 C8 -95(20) . .
C27 C26 C31 C30 0.3(10) . .
C25 C26 C31 C30 -177.0(6) . .
C11 C12 C13 C14 1.1(9) . .
C26 C31 C30 C29 -1.2(11) . .
C28 C29 C30 C31 0.5(10) . .
C32 C29 C30 C31 175.5(6) . .
C16 C15 C14 C13 1.5(10) . .
C12 C13 C14 C15 -1.4(10) . .
C34 N1 C35 O5 176.5(11) . .
C33 N1 C35 O5 -3.1(17) . .
